data_4025822
loop_
_publ_author_name
'Ganesh Chandra Nandi'
'Subhasis Samai'
'Maya Shankar Singh'

_publ_section_title
;
 Biginelli and Hantzsch-Type Reactions Leading to Highly Functionalized
 Dihydropyrimidinone, Thiocoumarin, and Pyridopyrimidinone Frameworks via
 Ring Annulation with \b-Oxodithioesters
;
_journal_name_full 'Journal of Organic Chemistry'
_journal_page_first 7785
_journal_page_last 7795
_journal_paper_doi 10.1021/jo101572c
_journal_volume 75
_journal_year 2010
_chemical_formula_sum 'C23 H20 N4 O4 S2'
_chemical_formula_weight 480.55
_chemical_name_systematic
;
 ?
;
_space_group_IT_number 15
_symmetry_space_group_name_Hall '-C 2yc'
_symmetry_space_group_name_H-M 'C 1 2/c 1'
_atom_sites_solution_hydrogens geom
_atom_sites_solution_primary direct
_atom_sites_solution_secondary difmap
_audit_creation_method SHELXL-97
_cell_angle_alpha 90.00
_cell_angle_beta 115.11(2)
_cell_angle_gamma 90.00
_cell_formula_units_Z 8
_cell_length_a 33.020(7)
_cell_length_b 10.502(2)
_cell_length_c 14.458(2)
_cell_measurement_temperature 293(2)
_cell_volume 4539.9(16)
_computing_structure_refinement 'SHELXL-97 (Sheldrick, 1997)'
_diffrn_ambient_temperature 293(2)
_diffrn_measured_fraction_theta_full 0.833
_diffrn_measured_fraction_theta_max 0.676
_diffrn_radiation_monochromator graphite
_diffrn_radiation_source 'fine-focus sealed tube'
_diffrn_radiation_type MoK\a
_diffrn_radiation_wavelength 0.71073
_diffrn_reflns_av_R_equivalents 0.0161
_diffrn_reflns_av_sigmaI/netI 0.0479
_diffrn_reflns_limit_h_max 26
_diffrn_reflns_limit_h_min -41
_diffrn_reflns_limit_k_max 13
_diffrn_reflns_limit_k_min -14
_diffrn_reflns_limit_l_max 19
_diffrn_reflns_limit_l_min -18
_diffrn_reflns_number 6639
_diffrn_reflns_theta_full 25.00
_diffrn_reflns_theta_max 29.24
_diffrn_reflns_theta_min 3.48
_exptl_absorpt_coefficient_mu 0.273
_exptl_absorpt_correction_T_max 1.00000
_exptl_absorpt_correction_T_min 0.83792
_exptl_absorpt_correction_type multi-scan
_exptl_crystal_density_diffrn 1.406
_exptl_crystal_density_method 'not measured'
_exptl_crystal_F_000 2000
_exptl_crystal_size_max 0.42
_exptl_crystal_size_mid 0.40
_exptl_crystal_size_min 0.38
_refine_diff_density_max 0.512
_refine_diff_density_min -0.402
_refine_diff_density_rms 0.047
_refine_ls_extinction_method none
_refine_ls_goodness_of_fit_ref 0.925
_refine_ls_hydrogen_treatment mixed
_refine_ls_matrix_type full
_refine_ls_number_parameters 302
_refine_ls_number_reflns 4179
_refine_ls_number_restraints 0
_refine_ls_restrained_S_all 0.925
_refine_ls_R_factor_all 0.0915
_refine_ls_R_factor_gt 0.0510
_refine_ls_shift/su_max 0.000
_refine_ls_shift/su_mean 0.000
_refine_ls_structure_factor_coef Fsqd
_refine_ls_weighting_details 'calc w=1/[\s^2^(Fo^2^)+(0.0916P)^2^+0.0000P] where P=(Fo^2^+2Fc^2^)/3'
_refine_ls_weighting_scheme calc
_refine_ls_wR_factor_gt 0.1392
_refine_ls_wR_factor_ref 0.1525
_reflns_number_gt 2318
_reflns_number_total 4179
_reflns_threshold_expression >2sigma(I)
_cod_data_source_file jo101572c_si_003.cif
_cod_data_source_block gr-328
_cod_original_cell_volume 4540.1(15)
_cod_original_sg_symbol_H-M 'C 2/c'
_cod_database_code 4025822

loop_
_symmetry_equiv_pos_as_xyz
'x, y, z'
'-x, y, -z+1/2'
'x+1/2, y+1/2, z'
'-x+1/2, y+1/2, -z+1/2'
'-x, -y, -z'
'x, -y, z-1/2'
'-x+1/2, -y+1/2, -z'
'x+1/2, -y+1/2, z-1/2'

loop_
_atom_site_label
_atom_site_type_symbol
_atom_site_fract_x
_atom_site_fract_y
_atom_site_fract_z
_atom_site_U_iso_or_equiv
_atom_site_adp_type
_atom_site_occupancy
_atom_site_symmetry_multiplicity
_atom_site_calc_flag
_atom_site_refinement_flags
_atom_site_disorder_assembly
_atom_site_disorder_group
S1 S 0.49386(3) 0.26121(10) 0.10562(7) 0.0741(3) Uani 1 1 d . . .
S2 S 0.42606(4) 0.45733(8) 0.08600(10) 0.0916(4) Uani 1 1 d . . .
O2 O 0.34786(6) 0.06893(16) 0.24353(12) 0.0420(5) Uani 1 1 d . . .
N1 N 0.37821(9) 0.0111(2) -0.04318(18) 0.0369(6) Uani 1 1 d . . .
O1 O 0.30625(8) -0.29717(18) 0.05811(16) 0.0605(6) Uani 1 1 d . . .
N3 N 0.32425(7) -0.1107(2) 0.14665(14) 0.0371(5) Uani 1 1 d . . .
N2 N 0.34345(8) -0.14821(18) 0.01041(14) 0.0357(5) Uani 1 1 d . . .
C14 C 0.45585(12) 0.0771(4) -0.2074(3) 0.0705(11) Uani 1 1 d . . .
H14 H 0.4713 0.0145 -0.2247 0.085 Uiso 1 1 calc R . .
C18 C 0.34170(9) 0.2777(2) 0.07768(18) 0.0333(6) Uani 1 1 d . . .
O3 O 0.31582(11) 0.5035(3) 0.2772(2) 0.0939(10) Uani 1 1 d . . .
C23 C 0.33312(9) 0.3455(2) 0.14844(19) 0.0374(6) Uani 1 1 d . . .
H23 H 0.3524 0.3408 0.2175 0.045 Uiso 1 1 calc R . .
C22 C 0.29541(10) 0.4207(2) 0.1152(2) 0.0406(7) Uani 1 1 d . . .
C9 C 0.38112(9) 0.1858(2) 0.11181(17) 0.0335(6) Uani 1 1 d . . .
H9 H 0.4003 0.2018 0.1841 0.040 Uiso 1 1 calc R . .
C5 C 0.36136(9) -0.0268(2) 0.02310(17) 0.0311(6) Uani 1 1 d . . .
C8 C 0.36403(8) 0.0496(2) 0.10135(16) 0.0314(6) Uani 1 1 d . . .
N4 N 0.28584(11) 0.4923(3) 0.1909(2) 0.0626(8) Uani 1 1 d . . .
C19 C 0.31273(10) 0.2897(3) -0.02522(19) 0.0449(7) Uani 1 1 d . . .
H19 H 0.3186 0.2449 -0.0736 0.054 Uiso 1 1 calc R . .
C17 C 0.29940(11) -0.1542(3) 0.2034(2) 0.0499(8) Uani 1 1 d . . .
H17A H 0.3018 -0.0921 0.2542 0.075 Uiso 1 1 calc R . .
H17B H 0.3115 -0.2338 0.2360 0.075 Uiso 1 1 calc R . .
H17C H 0.2685 -0.1653 0.1573 0.075 Uiso 1 1 calc R . .
C21 C 0.26611(10) 0.4327(3) 0.0133(2) 0.0504(8) Uani 1 1 d . . .
H21 H 0.2408 0.4840 -0.0068 0.060 Uiso 1 1 calc R . .
C16 C 0.34413(12) -0.2353(2) -0.0685(2) 0.0550(9) Uani 1 1 d . . .
H16A H 0.3588 -0.1947 -0.1055 0.082 Uiso 1 1 calc R . .
H16B H 0.3140 -0.2567 -0.1147 0.082 Uiso 1 1 calc R . .
H16C H 0.3601 -0.3115 -0.0368 0.082 Uiso 1 1 calc R . .
C10 C 0.42017(9) 0.1471(3) -0.10457(19) 0.0380(7) Uani 1 1 d . . .
C2 C 0.44121(11) 0.3095(3) 0.0791(2) 0.0481(8) Uani 1 1 d . . .
C7 C 0.34642(9) 0.0068(2) 0.16979(17) 0.0340(6) Uani 1 1 d . . .
C11 C 0.41002(10) 0.2623(3) -0.1572(2) 0.0482(8) Uani 1 1 d . . .
H11 H 0.3946 0.3251 -0.1400 0.058 Uiso 1 1 calc R . .
C20 C 0.27544(11) 0.3668(3) -0.0570(2) 0.0543(8) Uani 1 1 d . . .
H20 H 0.2566 0.3739 -0.1262 0.065 Uiso 1 1 calc R . .
C4 C 0.40348(9) 0.1230(2) -0.02570(18) 0.0331(6) Uani 1 1 d . . .
C3 C 0.40893(9) 0.2019(2) 0.05231(18) 0.0361(6) Uani 1 1 d . . .
O4 O 0.24883(9) 0.5395(2) 0.1646(2) 0.0851(8) Uani 1 1 d . . .
C12 C 0.42294(12) 0.2832(4) -0.2351(2) 0.0659(10) Uani 1 1 d . . .
H12 H 0.4161 0.3598 -0.2706 0.079 Uiso 1 1 calc R . .
C6 C 0.32341(10) -0.1921(2) 0.07067(19) 0.0396(7) Uani 1 1 d . . .
C15 C 0.44341(10) 0.0553(3) -0.1301(2) 0.0508(8) Uani 1 1 d . . .
H15 H 0.4506 -0.0215 -0.0947 0.061 Uiso 1 1 calc R . .
C13 C 0.44583(13) 0.1905(5) -0.2599(3) 0.0766(12) Uani 1 1 d . . .
H13 H 0.4546 0.2043 -0.3123 0.092 Uiso 1 1 calc R . .
C1 C 0.52572(16) 0.4008(4) 0.1278(4) 0.1169(18) Uani 1 1 d . . .
H1A H 0.5562 0.3792 0.1436 0.175 Uiso 1 1 calc R . .
H1B H 0.5245 0.4463 0.1842 0.175 Uiso 1 1 calc R . .
H1C H 0.5139 0.4533 0.0679 0.175 Uiso 1 1 calc R . .
H22 H 0.3708(10) -0.014(3) -0.091(2) 0.044(10) Uiso 1 1 d . . .

loop_
_atom_site_aniso_label
_atom_site_aniso_U_11
_atom_site_aniso_U_22
_atom_site_aniso_U_33
_atom_site_aniso_U_23
_atom_site_aniso_U_13
_atom_site_aniso_U_12
S1 0.0563(6) 0.0828(7) 0.0734(6) -0.0072(5) 0.0180(5) -0.0135(5)
S2 0.1163(10) 0.0442(5) 0.1440(10) -0.0302(6) 0.0841(9) -0.0217(5)
O2 0.0632(13) 0.0412(10) 0.0325(9) 0.0042(8) 0.0310(9) 0.0113(9)
N1 0.0532(16) 0.0362(12) 0.0297(12) -0.0065(11) 0.0257(11) -0.0062(11)
O1 0.0894(17) 0.0395(11) 0.0733(14) -0.0027(10) 0.0544(13) -0.0150(11)
N3 0.0479(15) 0.0376(12) 0.0348(11) 0.0090(10) 0.0264(11) 0.0042(10)
N2 0.0522(14) 0.0285(10) 0.0342(11) -0.0006(9) 0.0258(10) -0.0006(10)
C14 0.066(3) 0.094(3) 0.082(2) -0.022(2) 0.060(2) -0.020(2)
C18 0.0437(16) 0.0259(12) 0.0323(12) -0.0019(10) 0.0180(12) -0.0033(11)
O3 0.127(2) 0.099(2) 0.0640(16) -0.0096(15) 0.0483(17) 0.0456(19)
C23 0.0482(17) 0.0314(13) 0.0386(13) 0.0011(11) 0.0242(13) -0.0008(12)
C22 0.0521(18) 0.0288(13) 0.0518(16) 0.0064(12) 0.0324(15) 0.0040(13)
C9 0.0440(16) 0.0330(13) 0.0264(11) -0.0037(11) 0.0178(11) 0.0008(12)
C5 0.0375(15) 0.0281(12) 0.0307(12) 0.0043(10) 0.0173(11) 0.0036(11)
C8 0.0397(16) 0.0299(12) 0.0273(12) 0.0041(10) 0.0168(11) 0.0059(11)
N4 0.082(2) 0.0495(15) 0.077(2) 0.0104(15) 0.0535(19) 0.0229(16)
C19 0.0556(19) 0.0412(15) 0.0361(14) 0.0007(13) 0.0177(13) 0.0035(14)
C17 0.060(2) 0.0537(17) 0.0480(16) 0.0113(14) 0.0344(15) 0.0013(16)
C21 0.0459(18) 0.0393(16) 0.068(2) 0.0143(15) 0.0257(16) 0.0084(14)
C16 0.089(2) 0.0342(14) 0.0583(18) -0.0139(14) 0.0469(18) -0.0123(15)
C10 0.0388(16) 0.0442(15) 0.0366(13) -0.0066(12) 0.0213(12) -0.0108(13)
C2 0.064(2) 0.0467(16) 0.0393(14) -0.0092(13) 0.0276(14) -0.0119(15)
C7 0.0443(16) 0.0312(12) 0.0289(12) 0.0080(11) 0.0179(12) 0.0136(12)
C11 0.0541(19) 0.0498(17) 0.0446(16) 0.0006(13) 0.0246(15) -0.0113(14)
C20 0.059(2) 0.0527(18) 0.0406(15) 0.0088(15) 0.0110(15) 0.0013(16)
C4 0.0383(15) 0.0341(13) 0.0343(13) 0.0024(11) 0.0226(12) 0.0011(12)
C3 0.0442(16) 0.0314(13) 0.0355(13) -0.0034(11) 0.0195(12) 0.0001(12)
O4 0.086(2) 0.0814(17) 0.120(2) 0.0173(15) 0.0742(18) 0.0321(16)
C12 0.067(2) 0.081(2) 0.0509(18) 0.0086(18) 0.0256(18) -0.031(2)
C6 0.0518(18) 0.0316(14) 0.0405(14) 0.0044(12) 0.0244(13) 0.0036(13)
C15 0.050(2) 0.0598(19) 0.0568(17) -0.0089(15) 0.0364(16) -0.0099(15)
C13 0.067(3) 0.127(4) 0.059(2) -0.013(2) 0.049(2) -0.034(3)
C1 0.097(3) 0.137(4) 0.091(3) 0.010(3) 0.016(3) -0.044(3)

loop_
_atom_type_symbol
_atom_type_description
_atom_type_scat_dispersion_real
_atom_type_scat_dispersion_imag
_atom_type_scat_source
C C 0.0033 0.0016 'International Tables Vol C Tables 4.2.6.8 and 6.1.1.4'
H H 0.0000 0.0000 'International Tables Vol C Tables 4.2.6.8 and 6.1.1.4'
N N 0.0061 0.0033 'International Tables Vol C Tables 4.2.6.8 and 6.1.1.4'
O O 0.0106 0.0060 'International Tables Vol C Tables 4.2.6.8 and 6.1.1.4'
S S 0.1246 0.1234 'International Tables Vol C Tables 4.2.6.8 and 6.1.1.4'

loop_
_geom_angle_atom_site_label_1
_geom_angle_atom_site_label_2
_geom_angle_atom_site_label_3
_geom_angle
_geom_angle_site_symmetry_1
_geom_angle_site_symmetry_3
_geom_angle_publ_flag
C2 S1 C1 105.7(2) . . ?
C5 N1 C4 120.7(2) . . ?
C5 N1 H22 122(3) . . ?
C4 N1 H22 116(3) . . ?
C6 N3 C7 124.5(2) . . ?
C6 N3 C17 115.2(2) . . ?
C7 N3 C17 120.3(2) . . ?
C6 N2 C5 121.1(2) . . ?
C6 N2 C16 116.9(2) . . ?
C5 N2 C16 122.0(2) . . ?
C15 C14 C13 120.8(3) . . ?
C15 C14 H14 119.6 . . ?
C13 C14 H14 119.6 . . ?
C23 C18 C19 119.0(3) . . ?
C23 C18 C9 120.4(2) . . ?
C19 C18 C9 120.6(2) . . ?
C18 C23 C22 118.7(2) . . ?
C18 C23 H23 120.7 . . ?
C22 C23 H23 120.7 . . ?
C23 C22 C21 123.0(3) . . ?
C23 C22 N4 118.8(3) . . ?
C21 C22 N4 118.2(3) . . ?
C3 C9 C8 109.8(2) . . ?
C3 C9 C18 112.7(2) . . ?
C8 C9 C18 109.5(2) . . ?
C3 C9 H9 108.2 . . ?
C8 C9 H9 108.2 . . ?
C18 C9 H9 108.2 . . ?
N1 C5 C8 120.9(2) . . ?
N1 C5 N2 117.2(2) . . ?
C8 C5 N2 121.8(2) . . ?
C5 C8 C7 119.5(2) . . ?
C5 C8 C9 121.9(2) . . ?
C7 C8 C9 118.3(2) . . ?
O4 N4 O3 123.2(3) . . ?
O4 N4 C22 118.7(3) . . ?
O3 N4 C22 118.1(3) . . ?
C20 C19 C18 121.4(3) . . ?
C20 C19 H19 119.3 . . ?
C18 C19 H19 119.3 . . ?
N3 C17 H17A 109.5 . . ?
N3 C17 H17B 109.5 . . ?
H17A C17 H17B 109.5 . . ?
N3 C17 H17C 109.5 . . ?
H17A C17 H17C 109.5 . . ?
H17B C17 H17C 109.5 . . ?
C20 C21 C22 117.9(3) . . ?
C20 C21 H21 121.0 . . ?
C22 C21 H21 121.0 . . ?
N2 C16 H16A 109.5 . . ?
N2 C16 H16B 109.5 . . ?
H16A C16 H16B 109.5 . . ?
N2 C16 H16C 109.5 . . ?
H16A C16 H16C 109.5 . . ?
H16B C16 H16C 109.5 . . ?
C15 C10 C11 119.6(3) . . ?
C15 C10 C4 121.2(2) . . ?
C11 C10 C4 119.1(2) . . ?
C3 C2 S2 121.9(2) . . ?
C3 C2 S1 112.7(2) . . ?
S2 C2 S1 125.31(19) . . ?
O2 C7 N3 119.8(2) . . ?
O2 C7 C8 124.0(2) . . ?
N3 C7 C8 116.2(2) . . ?
C12 C11 C10 119.8(3) . . ?
C12 C11 H11 120.1 . . ?
C10 C11 H11 120.1 . . ?
C21 C20 C19 120.0(3) . . ?
C21 C20 H20 120.0 . . ?
C19 C20 H20 120.0 . . ?
C3 C4 N1 121.6(2) . . ?
C3 C4 C10 125.2(2) . . ?
N1 C4 C10 113.1(2) . . ?
C4 C3 C2 120.7(2) . . ?
C4 C3 C9 120.6(2) . . ?
C2 C3 C9 118.6(2) . . ?
C13 C12 C11 119.8(3) . . ?
C13 C12 H12 120.1 . . ?
C11 C12 H12 120.1 . . ?
O1 C6 N2 121.8(2) . . ?
O1 C6 N3 122.0(3) . . ?
N2 C6 N3 116.3(2) . . ?
C14 C15 C10 119.9(3) . . ?
C14 C15 H15 120.1 . . ?
C10 C15 H15 120.1 . . ?
C12 C13 C14 120.0(3) . . ?
C12 C13 H13 120.0 . . ?
C14 C13 H13 120.0 . . ?
S1 C1 H1A 109.5 . . ?
S1 C1 H1B 109.5 . . ?
H1A C1 H1B 109.5 . . ?
S1 C1 H1C 109.5 . . ?
H1A C1 H1C 109.5 . . ?
H1B C1 H1C 109.5 . . ?

loop_
_geom_bond_atom_site_label_1
_geom_bond_atom_site_label_2
_geom_bond_distance
_geom_bond_site_symmetry_2
_geom_bond_publ_flag
S1 C2 1.691(3) . ?
S1 C1 1.753(4) . ?
S2 C2 1.648(3) . ?
O2 C7 1.234(3) . ?
N1 C5 1.356(3) . ?
N1 C4 1.401(3) . ?
N1 H22 0.68(3) . ?
O1 C6 1.218(3) . ?
N3 C6 1.383(3) . ?
N3 C7 1.400(3) . ?
N3 C17 1.458(4) . ?
N2 C6 1.378(3) . ?
N2 C5 1.385(3) . ?
N2 C16 1.470(3) . ?
C14 C15 1.363(4) . ?
C14 C13 1.376(5) . ?
C14 H14 0.9300 . ?
C18 C23 1.371(4) . ?
C18 C19 1.392(3) . ?
C18 C9 1.525(4) . ?
O3 N4 1.225(3) . ?
C23 C22 1.377(4) . ?
C23 H23 0.9300 . ?
C22 C21 1.383(4) . ?
C22 N4 1.469(4) . ?
C9 C3 1.511(4) . ?
C9 C8 1.521(3) . ?
C9 H9 0.9800 . ?
C5 C8 1.359(3) . ?
C8 C7 1.417(3) . ?
N4 O4 1.220(3) . ?
C19 C20 1.379(4) . ?
C19 H19 0.9300 . ?
C17 H17A 0.9600 . ?
C17 H17B 0.9600 . ?
C17 H17C 0.9600 . ?
C21 C20 1.368(5) . ?
C21 H21 0.9300 . ?
C16 H16A 0.9600 . ?
C16 H16B 0.9600 . ?
C16 H16C 0.9600 . ?
C10 C15 1.377(4) . ?
C10 C11 1.393(4) . ?
C10 C4 1.484(4) . ?
C2 C3 1.487(4) . ?
C11 C12 1.380(4) . ?
C11 H11 0.9300 . ?
C20 H20 0.9300 . ?
C4 C3 1.349(3) . ?
C12 C13 1.370(5) . ?
C12 H12 0.9300 . ?
C15 H15 0.9300 . ?
C13 H13 0.9300 . ?
C1 H1A 0.9600 . ?
C1 H1B 0.9600 . ?
C1 H1C 0.9600 . ?
